data_2221583
loop_
_publ_author_name
'Suresh, J.'
'Gurunathan, K.'
'Kumar, R. Suresh'
'Perumal, S.'
'Lakshman, P. L. Nilantha'

_publ_section_title
13-Hydroxy-4,16-dimethyl-4,16-diazapentacyclo[12.3.1.0^1,5^.0^5,13^.0^7,12^]octadeca-7(12),8,10-triene-6,18-dione
_journal_coeditor_code AT2770
_journal_issue 5
_journal_name_full 'Acta Crystallographica Section E'
_journal_page_first o1163
_journal_page_last o1164
_journal_paper_doi 10.1107/S1600536809015293
_journal_volume 65
_journal_year 2009
_chemical_formula_iupac 'C18 H20 N2 O3'
_chemical_formula_moiety 'C18 H20 N2 O3'
_chemical_formula_sum 'C18 H20 N2 O3'
_chemical_formula_weight 312.36
_chemical_name_systematic
;
13-Hydroxy-4,16-dimethyl-4,16-
diazapentacyclo[12.3.1.0^1,5^.0^5,13^.0^7,12^]octadeca-
7(12),8,10-triene-6,18-dione
;
_space_group_IT_number 14
_symmetry_cell_setting monoclinic
_symmetry_space_group_name_Hall '-P 2yn'
_symmetry_space_group_name_H-M 'P 1 21/n 1'
_atom_sites_solution_hydrogens geom
_atom_sites_solution_primary direct
_atom_sites_solution_secondary difmap
_audit_creation_method SHELXL-97
_cell_angle_alpha 90.00
_cell_angle_beta 102.851(9)
_cell_angle_gamma 90.00
_cell_formula_units_Z 4
_cell_length_a 11.0862(5)
_cell_length_b 11.6152(5)
_cell_length_c 12.5670(6)
_cell_measurement_reflns_used 25
_cell_measurement_temperature 293(2)
_cell_measurement_theta_max 25
_cell_measurement_theta_min 2
_cell_volume 1577.70(14)
_computing_cell_refinement 'CAD-4 EXPRESS (Enraf--Nonius, 1994)'
_computing_data_collection 'CAD-4 EXPRESS (Enraf--Nonius, 1994)'
_computing_data_reduction 'XCAD4 (Harms & Wocadlo, 1996)'
_computing_molecular_graphics 'PLATON (Spek, 2009)'
_computing_publication_material 'SHELXL97 (Sheldrick, 2008)'
_computing_structure_refinement 'SHELXL97 (Sheldrick, 2008)'
_computing_structure_solution 'SHELXS97 (Sheldrick, 2008)'
_diffrn_ambient_temperature 293(2)
_diffrn_measured_fraction_theta_full 1.000
_diffrn_measured_fraction_theta_max 1.000
_diffrn_measurement_device_type 'Nonius MACH-3'
_diffrn_measurement_method \w-2\q
_diffrn_radiation_monochromator graphite
_diffrn_radiation_source 'fine-focus sealed tube'
_diffrn_radiation_type MoK\a
_diffrn_radiation_wavelength 0.71073
_diffrn_reflns_av_R_equivalents 0.0455
_diffrn_reflns_av_sigmaI/netI 0.0266
_diffrn_reflns_limit_h_max 13
_diffrn_reflns_limit_h_min 0
_diffrn_reflns_limit_k_max 13
_diffrn_reflns_limit_k_min -1
_diffrn_reflns_limit_l_max 14
_diffrn_reflns_limit_l_min -14
_diffrn_reflns_number 3226
_diffrn_reflns_theta_full 24.97
_diffrn_reflns_theta_max 24.97
_diffrn_reflns_theta_min 2.22
_diffrn_standards_decay_% 0
_diffrn_standards_interval_time 60
_diffrn_standards_number 2
_exptl_absorpt_coefficient_mu 0.090
_exptl_absorpt_correction_T_max 0.9901
_exptl_absorpt_correction_T_min 0.9839
_exptl_absorpt_correction_type psi-scan
_exptl_absorpt_process_details '(North <i>et al.</i>,  1968)'
_exptl_crystal_colour colourless
_exptl_crystal_density_diffrn 1.315
_exptl_crystal_density_method 'not measured'
_exptl_crystal_description needle
_exptl_crystal_F_000 664
_exptl_crystal_size_max 0.18
_exptl_crystal_size_mid 0.13
_exptl_crystal_size_min 0.11
_refine_diff_density_max 0.155
_refine_diff_density_min -0.181
_refine_ls_extinction_method none
_refine_ls_goodness_of_fit_ref 1.039
_refine_ls_hydrogen_treatment constr
_refine_ls_matrix_type full
_refine_ls_number_parameters 211
_refine_ls_number_reflns 2764
_refine_ls_number_restraints 0
_refine_ls_restrained_S_all 1.039
_refine_ls_R_factor_all 0.0613
_refine_ls_R_factor_gt 0.0394
_refine_ls_shift/su_max_lt 0.001
_refine_ls_shift/su_mean 0.000
_refine_ls_structure_factor_coef Fsqd
_refine_ls_weighting_details 'calc w=1/[\s^2^(Fo^2^)+(0.0616P)^2^+0.2971P] where P=(Fo^2^+2Fc^2^)/3'
_refine_ls_weighting_scheme calc
_refine_ls_wR_factor_gt 0.1074
_refine_ls_wR_factor_ref 0.1204
_reflns_number_gt 1978
_reflns_number_total 2764
_reflns_threshold_expression I>2\s(I)
_cod_data_source_file at2770.cif
_cod_data_source_block I
_cod_original_cell_volume 1577.70(12)
_cod_original_sg_symbol_H-M 'P 21/n'
_cod_database_code 2221583
_cod_database_fobs_code 2221583

loop_
_symmetry_equiv_pos_as_xyz
'x, y, z'
'-x+1/2, y+1/2, -z+1/2'
'-x, -y, -z'
'x-1/2, -y-1/2, z-1/2'

loop_
_atom_site_type_symbol
_atom_site_label
_atom_site_fract_x
_atom_site_fract_y
_atom_site_fract_z
_atom_site_U_iso_or_equiv
_atom_site_adp_type
_atom_site_calc_flag
_atom_site_refinement_flags
_atom_site_occupancy
_atom_site_disorder_assembly
_atom_site_disorder_group
C C1 0.37990(16) 0.05350(16) 0.64487(16) 0.0558(5) Uani d . 1 . .
C C2 0.25684(15) 0.03912(14) 0.56351(16) 0.0496(4) Uani d . 1 . .
C C3 0.15940(16) 0.06258(15) 0.63055(15) 0.0517(4) Uani d . 1 . .
H H3A 0.0772 0.0460 0.5874 0.062 Uiso calc R 1 . .
H H3B 0.1744 0.0143 0.6951 0.062 Uiso calc R 1 . .
C C4 0.39217(16) 0.18110(16) 0.66421(15) 0.0537(5) Uani d . 1 . .
H H4 0.4750 0.2026 0.7051 0.064 Uiso calc R 1 . .
C C5 0.29116(17) 0.21625(17) 0.72388(14) 0.0554(5) Uani d . 1 . .
H H5A 0.3067 0.1796 0.7950 0.067 Uiso calc R 1 . .
H H5B 0.2935 0.2989 0.7349 0.067 Uiso calc R 1 . .
C C6 0.36690(14) 0.22296(15) 0.54459(15) 0.0471(4) Uani d . 1 . .
C C7 0.26099(14) 0.14067(15) 0.48444(13) 0.0461(4) Uani d . 1 . .
C C8 0.14614(15) 0.21810(16) 0.45590(13) 0.0471(4) Uani d . 1 . .
C C9 0.18837(16) 0.33902(15) 0.47548(14) 0.0475(4) Uani d . 1 . .
C C10 0.31366(16) 0.34242(15) 0.52472(14) 0.0472(4) Uani d . 1 . .
C C11 0.37277(19) 0.44677(16) 0.54870(16) 0.0595(5) Uani d . 1 . .
H H11 0.4564 0.4498 0.5824 0.071 Uiso calc R 1 . .
C C12 0.3053(2) 0.54695(17) 0.52175(17) 0.0680(6) Uani d . 1 . .
H H12 0.3445 0.6178 0.5363 0.082 Uiso calc R 1 . .
C C13 0.1808(2) 0.54309(18) 0.47352(17) 0.0688(6) Uani d . 1 . .
H H13 0.1369 0.6114 0.4570 0.083 Uiso calc R 1 . .
C C14 0.12088(19) 0.43966(18) 0.44954(16) 0.0602(5) Uani d . 1 . .
H H14 0.0370 0.4372 0.4167 0.072 Uiso calc R 1 . .
C C15 0.24197(18) -0.07110(18) 0.49582(19) 0.0671(6) Uani d . 1 . .
H H15A 0.3119 -0.1222 0.5203 0.080 Uiso calc R 1 . .
H H15B 0.1667 -0.1113 0.5006 0.080 Uiso calc R 1 . .
C C16 0.2361(2) -0.0302(2) 0.3805(2) 0.0798(7) Uani d . 1 . .
H H16A 0.2811 -0.0824 0.3431 0.096 Uiso calc R 1 . .
H H16B 0.1509 -0.0260 0.3397 0.096 Uiso calc R 1 . .
C C17 0.2705(2) 0.1496(2) 0.28884(17) 0.0845(7) Uani d . 1 . .
H H17A 0.1830 0.1563 0.2602 0.127 Uiso calc R 1 . .
H H17B 0.3075 0.1103 0.2369 0.127 Uiso calc R 1 . .
H H17C 0.3061 0.2249 0.3025 0.127 Uiso calc R 1 . .
C C18 0.06767(19) 0.2233(2) 0.70672(18) 0.0693(6) Uani d . 1 . .
H H18A -0.0089 0.2123 0.6544 0.104 Uiso calc R 1 . .
H H18B 0.0787 0.3036 0.7240 0.104 Uiso calc R 1 . .
H H18C 0.0660 0.1808 0.7719 0.104 Uiso calc R 1 . .
N N1 0.16914(13) 0.18280(12) 0.66132(11) 0.0479(4) Uani d . 1 . .
N N2 0.29314(14) 0.08429(15) 0.39070(13) 0.0603(4) Uani d . 1 . .
O O1 0.04209(10) 0.18577(12) 0.41422(11) 0.0618(4) Uani d . 1 . .
O O2 0.47670(10) 0.20956(13) 0.50608(13) 0.0650(4) Uani d . 1 . .
H H2 0.4673 0.1578 0.4606 0.098 Uiso calc R 1 . .
O O3 0.45072(13) -0.02185(13) 0.68415(14) 0.0810(5) Uani d . 1 . .

loop_
_atom_site_aniso_label
_atom_site_aniso_U_11
_atom_site_aniso_U_22
_atom_site_aniso_U_33
_atom_site_aniso_U_12
_atom_site_aniso_U_13
_atom_site_aniso_U_23
C1 0.0474(10) 0.0498(11) 0.0671(12) 0.0042(8) 0.0059(9) 0.0104(9)
C2 0.0446(9) 0.0392(9) 0.0636(11) -0.0012(7) 0.0093(8) -0.0055(8)
C3 0.0506(10) 0.0463(10) 0.0576(11) -0.0046(8) 0.0110(8) 0.0019(8)
C4 0.0431(9) 0.0535(11) 0.0569(11) -0.0048(8) -0.0055(8) 0.0016(9)
C5 0.0653(11) 0.0536(11) 0.0430(9) -0.0058(9) 0.0026(8) 0.0004(8)
C6 0.0342(8) 0.0477(10) 0.0585(10) -0.0011(7) 0.0082(7) 0.0006(8)
C7 0.0390(9) 0.0495(10) 0.0493(10) -0.0009(7) 0.0089(7) -0.0065(8)
C8 0.0395(9) 0.0594(11) 0.0416(9) 0.0023(8) 0.0073(7) 0.0001(8)
C9 0.0505(10) 0.0509(10) 0.0434(9) 0.0056(8) 0.0150(7) 0.0053(8)
C10 0.0504(10) 0.0472(10) 0.0463(9) -0.0013(8) 0.0155(8) 0.0038(8)
C11 0.0648(12) 0.0516(12) 0.0635(12) -0.0107(9) 0.0171(9) 0.0023(9)
C12 0.0982(17) 0.0463(12) 0.0655(13) -0.0053(11) 0.0311(12) 0.0055(10)
C13 0.0958(17) 0.0522(13) 0.0640(13) 0.0185(11) 0.0300(12) 0.0143(10)
C14 0.0639(12) 0.0639(13) 0.0544(11) 0.0184(10) 0.0168(9) 0.0104(9)
C15 0.0553(11) 0.0494(11) 0.0965(16) -0.0015(9) 0.0170(11) -0.0161(11)
C16 0.0767(15) 0.0750(16) 0.0899(17) -0.0090(11) 0.0229(12) -0.0364(13)
C17 0.0865(16) 0.117(2) 0.0548(13) 0.0058(14) 0.0251(11) -0.0107(13)
C18 0.0730(13) 0.0697(14) 0.0681(13) 0.0075(11) 0.0222(10) -0.0097(11)
N1 0.0508(8) 0.0466(8) 0.0461(8) -0.0003(6) 0.0105(6) -0.0013(6)
N2 0.0567(9) 0.0692(11) 0.0584(10) 0.0002(8) 0.0201(7) -0.0161(8)
O1 0.0403(7) 0.0767(10) 0.0626(8) -0.0001(6) -0.0011(6) -0.0024(7)
O2 0.0405(7) 0.0683(10) 0.0891(11) -0.0026(6) 0.0207(6) -0.0079(8)
O3 0.0642(9) 0.0617(9) 0.1068(13) 0.0116(7) -0.0029(8) 0.0202(8)

loop_
_atom_type_symbol
_atom_type_description
_atom_type_scat_dispersion_real
_atom_type_scat_dispersion_imag
_atom_type_scat_source
C C 0.0033 0.0016 'International Tables Vol C Tables 4.2.6.8 and 6.1.1.4'
H H 0.0000 0.0000 'International Tables Vol C Tables 4.2.6.8 and 6.1.1.4'
N N 0.0061 0.0033 'International Tables Vol C Tables 4.2.6.8 and 6.1.1.4'
O O 0.0106 0.0060 'International Tables Vol C Tables 4.2.6.8 and 6.1.1.4'

loop_
_geom_angle_atom_site_label_1
_geom_angle_atom_site_label_2
_geom_angle_atom_site_label_3
_geom_angle_site_symmetry_1
_geom_angle_site_symmetry_3
_geom_angle
_geom_angle_publ_flag
O3 C1 C4 . . 128.48(17) ?
O3 C1 C2 . . 126.90(18) ?
C4 C1 C2 . . 104.62(14) ?
C1 C2 C15 . . 115.87(15) ?
C1 C2 C3 . . 104.30(15) ?
C15 C2 C3 . . 116.94(15) ?
C1 C2 C7 . . 101.38(13) ?
C15 C2 C7 . . 107.23(16) ?
C3 C2 C7 . . 109.99(14) ?
N1 C3 C2 . . 107.36(14) ?
N1 C3 H3A . . 110.2 ?
C2 C3 H3A . . 110.2 ?
N1 C3 H3B . . 110.2 ?
C2 C3 H3B . . 110.2 ?
H3A C3 H3B . . 108.5 ?
C1 C4 C5 . . 106.95(15) ?
C1 C4 C6 . . 99.36(15) ?
C5 C4 C6 . . 113.42(14) ?
C1 C4 H4 . . 112.1 ?
C5 C4 H4 . . 112.1 ?
C6 C4 H4 . . 112.1 ?
N1 C5 C4 . . 110.85(14) ?
N1 C5 H5A . . 109.5 ?
C4 C5 H5A . . 109.5 ?
N1 C5 H5B . . 109.5 ?
C4 C5 H5B . . 109.5 ?
H5A C5 H5B . . 108.1 ?
O2 C6 C10 . . 112.31(14) ?
O2 C6 C4 . . 108.33(14) ?
C10 C6 C4 . . 115.51(15) ?
O2 C6 C7 . . 112.10(14) ?
C10 C6 C7 . . 104.91(13) ?
C4 C6 C7 . . 103.35(13) ?
N2 C7 C8 . . 114.40(14) ?
N2 C7 C2 . . 102.91(14) ?
C8 C7 C2 . . 117.03(14) ?
N2 C7 C6 . . 111.76(13) ?
C8 C7 C6 . . 104.37(14) ?
C2 C7 C6 . . 106.28(13) ?
O1 C8 C9 . . 126.74(16) ?
O1 C8 C7 . . 125.32(17) ?
C9 C8 C7 . . 107.53(13) ?
C14 C9 C10 . . 120.94(17) ?
C14 C9 C8 . . 128.68(16) ?
C10 C9 C8 . . 110.36(14) ?
C11 C10 C9 . . 120.10(17) ?
C11 C10 C6 . . 128.58(16) ?
C9 C10 C6 . . 111.31(14) ?
C10 C11 C12 . . 118.75(19) ?
C10 C11 H11 . . 120.6 ?
C12 C11 H11 . . 120.6 ?
C13 C12 C11 . . 120.90(19) ?
C13 C12 H12 . . 119.6 ?
C11 C12 H12 . . 119.6 ?
C14 C13 C12 . . 120.86(19) ?
C14 C13 H13 . . 119.6 ?
C12 C13 H13 . . 119.6 ?
C13 C14 C9 . . 118.43(19) ?
C13 C14 H14 . . 120.8 ?
C9 C14 H14 . . 120.8 ?
C16 C15 C2 . . 104.31(17) ?
C16 C15 H15A . . 110.9 ?
C2 C15 H15A . . 110.9 ?
C16 C15 H15B . . 110.9 ?
C2 C15 H15B . . 110.9 ?
H15A C15 H15B . . 108.9 ?
N2 C16 C15 . . 105.95(17) ?
N2 C16 H16A . . 110.5 ?
C15 C16 H16A . . 110.5 ?
N2 C16 H16B . . 110.5 ?
C15 C16 H16B . . 110.5 ?
H16A C16 H16B . . 108.7 ?
N2 C17 H17A . . 109.5 ?
N2 C17 H17B . . 109.5 ?
H17A C17 H17B . . 109.5 ?
N2 C17 H17C . . 109.5 ?
H17A C17 H17C . . 109.5 ?
H17B C17 H17C . . 109.5 ?
N1 C18 H18A . . 109.5 ?
N1 C18 H18B . . 109.5 ?
H18A C18 H18B . . 109.5 ?
N1 C18 H18C . . 109.5 ?
H18A C18 H18C . . 109.5 ?
H18B C18 H18C . . 109.5 ?
C3 N1 C18 . . 113.60(15) ?
C3 N1 C5 . . 113.99(14) ?
C18 N1 C5 . . 114.19(15) ?
C7 N2 C17 . . 116.69(17) ?
C7 N2 C16 . . 107.45(16) ?
C17 N2 C16 . . 114.03(18) ?
C6 O2 H2 . . 109.5 ?

loop_
_geom_bond_atom_site_label_1
_geom_bond_atom_site_label_2
_geom_bond_site_symmetry_2
_geom_bond_distance
_geom_bond_publ_flag
C1 O3 . 1.206(2) ?
C1 C4 . 1.503(3) ?
C1 C2 . 1.521(2) ?
C2 C15 . 1.526(3) ?
C2 C3 . 1.535(3) ?
C2 C7 . 1.549(3) ?
C3 N1 . 1.446(2) ?
C3 H3A . 0.9700 ?
C3 H3B . 0.9700 ?
C4 C5 . 1.535(3) ?
C4 C6 . 1.545(3) ?
C4 H4 . 0.9800 ?
C5 N1 . 1.458(2) ?
C5 H5A . 0.9700 ?
C5 H5B . 0.9700 ?
C6 O2 . 1.415(2) ?
C6 C10 . 1.507(2) ?
C6 C7 . 1.571(2) ?
C7 N2 . 1.460(2) ?
C7 C8 . 1.535(2) ?
C8 O1 . 1.2154(19) ?
C8 C9 . 1.484(3) ?
C9 C14 . 1.387(3) ?
C9 C10 . 1.390(2) ?
C10 C11 . 1.379(3) ?
C11 C12 . 1.384(3) ?
C11 H11 . 0.9300 ?
C12 C13 . 1.379(3) ?
C12 H12 . 0.9300 ?
C13 C14 . 1.374(3) ?
C13 H13 . 0.9300 ?
C14 H14 . 0.9300 ?
C15 C16 . 1.513(3) ?
C15 H15A . 0.9700 ?
C15 H15B . 0.9700 ?
C16 N2 . 1.466(3) ?
C16 H16A . 0.9700 ?
C16 H16B . 0.9700 ?
C17 N2 . 1.461(3) ?
C17 H17A . 0.9600 ?
C17 H17B . 0.9600 ?
C17 H17C . 0.9600 ?
C18 N1 . 1.448(2) ?
C18 H18A . 0.9600 ?
C18 H18B . 0.9600 ?
C18 H18C . 0.9600 ?
O2 H2 . 0.8200 ?

loop_
_geom_hbond_atom_site_label_D
_geom_hbond_atom_site_label_H
_geom_hbond_atom_site_label_A
_geom_hbond_site_symmetry_A
_geom_hbond_distance_DH
_geom_hbond_distance_HA
_geom_hbond_distance_DA
_geom_hbond_angle_DHA
O2 H2 N2 . 0.82 2.12 2.655(2) 123
C15 H15A O3 . 0.97 2.56 2.974(3) 106
C18 H18B O3 2_556 0.96 2.39 3.288(3) 155

loop_
_geom_torsion_atom_site_label_1
_geom_torsion_atom_site_label_2
_geom_torsion_atom_site_label_3
_geom_torsion_atom_site_label_4
_geom_torsion_site_symmetry_1
_geom_torsion_site_symmetry_2
_geom_torsion_site_symmetry_3
_geom_torsion_site_symmetry_4
_geom_torsion
_geom_torsion_publ_flag
O3 C1 C2 C15 . . . . -22.8(3) ?
C4 C1 C2 C15 . . . . 157.13(17) ?
O3 C1 C2 C3 . . . . 107.2(2) ?
C4 C1 C2 C3 . . . . -72.83(18) ?
O3 C1 C2 C7 . . . . -138.5(2) ?
C4 C1 C2 C7 . . . . 41.44(18) ?
C1 C2 C3 N1 . . . . 66.97(17) ?
C15 C2 C3 N1 . . . . -163.63(15) ?
C7 C2 C3 N1 . . . . -41.05(18) ?
O3 C1 C4 C5 . . . . -112.9(2) ?
C2 C1 C4 C5 . . . . 67.20(18) ?
O3 C1 C4 C6 . . . . 129.0(2) ?
C2 C1 C4 C6 . . . . -50.92(17) ?
C1 C4 C5 N1 . . . . -56.50(19) ?
C6 C4 C5 N1 . . . . 52.0(2) ?
C1 C4 C6 O2 . . . . -80.09(16) ?
C5 C4 C6 O2 . . . . 166.74(14) ?
C1 C4 C6 C10 . . . . 152.95(14) ?
C5 C4 C6 C10 . . . . 39.8(2) ?
C1 C4 C6 C7 . . . . 38.98(16) ?
C5 C4 C6 C7 . . . . -74.19(17) ?
C1 C2 C7 N2 . . . . 102.34(15) ?
C15 C2 C7 N2 . . . . -19.57(17) ?
C3 C2 C7 N2 . . . . -147.71(14) ?
C1 C2 C7 C8 . . . . -131.31(15) ?
C15 C2 C7 C8 . . . . 106.79(17) ?
C3 C2 C7 C8 . . . . -21.4(2) ?
C1 C2 C7 C6 . . . . -15.26(17) ?
C15 C2 C7 C6 . . . . -137.16(14) ?
C3 C2 C7 C6 . . . . 94.70(15) ?
O2 C6 C7 N2 . . . . -9.8(2) ?
C10 C6 C7 N2 . . . . 112.33(16) ?
C4 C6 C7 N2 . . . . -126.26(15) ?
O2 C6 C7 C8 . . . . -133.98(15) ?
C10 C6 C7 C8 . . . . -11.83(17) ?
C4 C6 C7 C8 . . . . 109.58(15) ?
O2 C6 C7 C2 . . . . 101.72(16) ?
C10 C6 C7 C2 . . . . -136.13(14) ?
C4 C6 C7 C2 . . . . -14.72(16) ?
N2 C7 C8 O1 . . . . 62.2(2) ?
C2 C7 C8 O1 . . . . -58.3(2) ?
C6 C7 C8 O1 . . . . -175.36(16) ?
N2 C7 C8 C9 . . . . -110.88(16) ?
C2 C7 C8 C9 . . . . 128.67(15) ?
C6 C7 C8 C9 . . . . 11.57(17) ?
O1 C8 C9 C14 . . . . -1.2(3) ?
C7 C8 C9 C14 . . . . 171.71(17) ?
O1 C8 C9 C10 . . . . -179.96(17) ?
C7 C8 C9 C10 . . . . -7.01(19) ?
C14 C9 C10 C11 . . . . 0.1(3) ?
C8 C9 C10 C11 . . . . 178.94(16) ?
C14 C9 C10 C6 . . . . -179.82(16) ?
C8 C9 C10 C6 . . . . -1.0(2) ?
O2 C6 C10 C11 . . . . -49.6(2) ?
C4 C6 C10 C11 . . . . 75.3(2) ?
C7 C6 C10 C11 . . . . -171.64(18) ?
O2 C6 C10 C9 . . . . 130.29(15) ?
C4 C6 C10 C9 . . . . -104.79(17) ?
C7 C6 C10 C9 . . . . 8.28(18) ?
C9 C10 C11 C12 . . . . -0.7(3) ?
C6 C10 C11 C12 . . . . 179.21(17) ?
C10 C11 C12 C13 . . . . 1.1(3) ?
C11 C12 C13 C14 . . . . -0.9(3) ?
C12 C13 C14 C9 . . . . 0.3(3) ?
C10 C9 C14 C13 . . . . 0.1(3) ?
C8 C9 C14 C13 . . . . -178.51(17) ?
C1 C2 C15 C16 . . . . -113.14(18) ?
C3 C2 C15 C16 . . . . 123.18(18) ?
C7 C2 C15 C16 . . . . -0.81(19) ?
C2 C15 C16 N2 . . . . 21.1(2) ?
C2 C3 N1 C18 . . . . 168.67(15) ?
C2 C3 N1 C5 . . . . -58.18(19) ?
C4 C5 N1 C3 . . . . 53.1(2) ?
C4 C5 N1 C18 . . . . -174.04(16) ?
C8 C7 N2 C17 . . . . 35.0(2) ?
C2 C7 N2 C17 . . . . 163.01(16) ?
C6 C7 N2 C17 . . . . -83.3(2) ?
C8 C7 N2 C16 . . . . -94.49(19) ?
C2 C7 N2 C16 . . . . 33.53(18) ?
C6 C7 N2 C16 . . . . 147.18(16) ?
C15 C16 N2 C7 . . . . -35.3(2) ?
C15 C16 N2 C17 . . . . -166.26(17) ?
